data_4133781
loop_
_publ_author_name
'Sun, Yuren'
'Gu, Jun'
'Wang, Hongyu'
'Sessler, Jonathan L.'
'Thordarson, Pall'
'Lin, Yue-Jian'
'Gong, Hegui'

_publ_section_title
;
 AAAA-DDDD Quadruple H-Bond-Assisted Ionic Interactions: Robust
 Bis(Guanidinium)/DiCarboxylate Heteroduplexes in Water.
;
_journal_name_full 'Journal of the American Chemical Society'
_journal_paper_doi 10.1021/jacs.9b09503
_journal_year 2019
_chemical_formula_sum 'C25 H23 N7 O6.12'
_chemical_formula_weight 519.50
_space_group_crystal_system monoclinic
_space_group_IT_number 15
_space_group_name_Hall '-C 2yc'
_space_group_name_H-M_alt 'C 1 2/c 1'
_atom_sites_solution_hydrogens mixed
_audit_creation_method SHELXL-2013
_cell_angle_alpha 90
_cell_angle_beta 100.864(3)
_cell_angle_gamma 90
_cell_formula_units_Z 8
_cell_length_a 28.507(8)
_cell_length_b 8.438(2)
_cell_length_c 19.622(5)
_cell_measurement_reflns_used 1385
_cell_measurement_temperature 293(2)
_cell_measurement_theta_max 25.28
_cell_measurement_theta_min 2.52
_cell_volume 4635(2)
_computing_cell_refinement 'Bruker SAINT'
_computing_data_collection 'Bruker APEX2'
_computing_data_reduction 'Bruker SAINT'
_computing_molecular_graphics 'Bruker SHELXTL'
_computing_publication_material 'Bruker SHELXTL'
_computing_structure_refinement 'SHELXL-2013 (Sheldrick, 2013)'
_computing_structure_solution 'SHELXS-97 (Sheldrick, 2008)'
_diffrn_ambient_temperature 293(2)
_diffrn_measured_fraction_theta_full 0.991
_diffrn_measured_fraction_theta_max 0.985
_diffrn_measurement_device_type 'Bruker APEX-II CCD'
_diffrn_measurement_method '\f and \w scans'
_diffrn_radiation_type MoK\a
_diffrn_radiation_wavelength 0.71073
_diffrn_reflns_av_R_equivalents 0.0484
_diffrn_reflns_av_unetI/netI 0.0802
_diffrn_reflns_Laue_measured_fraction_full 0.991
_diffrn_reflns_Laue_measured_fraction_max 0.985
_diffrn_reflns_limit_h_max 34
_diffrn_reflns_limit_h_min -34
_diffrn_reflns_limit_k_max 9
_diffrn_reflns_limit_k_min -10
_diffrn_reflns_limit_l_max 21
_diffrn_reflns_limit_l_min -24
_diffrn_reflns_number 10203
_diffrn_reflns_point_group_measured_fraction_full 0.991
_diffrn_reflns_point_group_measured_fraction_max 0.985
_diffrn_reflns_theta_full 25.242
_diffrn_reflns_theta_max 26.000
_diffrn_reflns_theta_min 1.455
_exptl_absorpt_coefficient_mu 0.110
_exptl_absorpt_correction_T_max 0.746
_exptl_absorpt_correction_T_min 0.634
_exptl_absorpt_correction_type multi-scan
_exptl_absorpt_process_details sadabs
_exptl_crystal_colour yellow
_exptl_crystal_density_diffrn 1.489
_exptl_crystal_description block
_exptl_crystal_F_000 2168
_exptl_crystal_size_max 0.200
_exptl_crystal_size_mid 0.100
_exptl_crystal_size_min 0.100
_refine_diff_density_max 0.313
_refine_diff_density_min -0.221
_refine_diff_density_rms 0.046
_refine_ls_extinction_method none
_refine_ls_goodness_of_fit_ref 0.956
_refine_ls_hydrogen_treatment mixed
_refine_ls_matrix_type full
_refine_ls_number_parameters 383
_refine_ls_number_reflns 4498
_refine_ls_number_restraints 4
_refine_ls_restrained_S_all 0.961
_refine_ls_R_factor_all 0.1054
_refine_ls_R_factor_gt 0.0507
_refine_ls_shift/su_max 0.002
_refine_ls_shift/su_mean 0.000
_refine_ls_structure_factor_coef Fsqd
_refine_ls_weighting_details
; 
 w=1/[\s^2^(Fo^2^)+(0.0655P)^2^] 
 where P=(Fo^2^+2Fc^2^)/3 
;
_refine_ls_weighting_scheme calc
_refine_ls_wR_factor_gt 0.1219
_refine_ls_wR_factor_ref 0.1446
_reflns_Friedel_coverage 0.000
_reflns_number_gt 2460
_reflns_number_total 4498
_reflns_threshold_expression 'I > 2\s(I)'
_cod_data_source_file ja9b09503_si_002.cif
_cod_data_source_block a41207a
_cod_original_cell_volume 4636(2)
_cod_original_sg_symbol_H-M 'C 2/c'
_cod_database_code 4133781
_shelx_space_group_comment
; 
The symmetry employed for this shelxl refinement is uniquely defined 
by the following loop, which should always be used as a source of 
symmetry information in preference to the above space-group names. 
They are only intended as comments. 
;
_shelx_estimated_absorpt_t_min 0.978
_shelx_estimated_absorpt_t_max 0.989
_shelxl_version_number 2013-2

loop_
_space_group_symop_operation_xyz
'x, y, z'
'-x, y, -z+1/2'
'x+1/2, y+1/2, z'
'-x+1/2, y+1/2, -z+1/2'
'-x, -y, -z'
'x, -y, z-1/2'
'-x+1/2, -y+1/2, -z'
'x+1/2, -y+1/2, z-1/2'

loop_
_atom_site_label
_atom_site_type_symbol
_atom_site_fract_x
_atom_site_fract_y
_atom_site_fract_z
_atom_site_U_iso_or_equiv
_atom_site_adp_type
_atom_site_occupancy
_atom_site_site_symmetry_order
_atom_site_calc_flag
_atom_site_refinement_flags_posn
_atom_site_refinement_flags_adp
N1 N 0.32439(7) 0.8368(3) 0.18899(12) 0.0442(6) Uani 1 1 d . .
H1 H 0.3252(9) 0.878(3) 0.2290(14) 0.061(9) Uiso 1 1 d . .
N2 N 0.28311(7) 0.6660(2) 0.10612(11) 0.0413(5) Uani 1 1 d . .
H2 H 0.2588(9) 0.597(3) 0.0942(12) 0.054(8) Uiso 1 1 d . .
N3 N 0.31126(7) 0.6104(2) 0.00142(10) 0.0382(5) Uani 1 1 d . .
H3 H 0.2848(9) 0.545(3) -0.0181(13) 0.062(8) Uiso 1 1 d . .
N4 N 0.38218(8) 0.7197(3) -0.01722(12) 0.0470(6) Uani 1 1 d . .
H4 H 0.4062(10) 0.724(3) -0.0383(14) 0.063(9) Uiso 1 1 d . .
N5 N 0.26154(9) 0.6900(3) 0.21246(13) 0.0517(6) Uani 1 1 d . .
H5A H 0.2678(11) 0.707(4) 0.2570(18) 0.092(12) Uiso 1 1 d . .
H5B H 0.2366(10) 0.604(3) 0.2000(15) 0.082(10) Uiso 1 1 d . .
N6 N 0.34055(8) 0.5458(3) -0.09587(12) 0.0506(6) Uani 1 1 d D .
H6A H 0.3637(7) 0.541(3) -0.1158(13) 0.054(8) Uiso 1 1 d D .
H6B H 0.3144(10) 0.472(3) -0.1064(15) 0.077(10) Uiso 1 1 d . .
N7 N 0.34441(8) 0.1964(2) 0.02130(11) 0.0388(5) Uani 1 1 d . .
H7 H 0.3187(9) 0.145(3) 0.0054(13) 0.047(8) Uiso 1 1 d . .
O1 O 0.26332(5) 0.0802(2) 0.04738(9) 0.0499(5) Uani 1 1 d . .
O2 O 0.23805(6) 0.1506(2) 0.14262(9) 0.0533(5) Uani 1 1 d . .
O3 O 0.31601(6) 0.0253(2) -0.18331(9) 0.0534(5) Uani 1 1 d . .
O4 O 0.30049(6) -0.0031(2) -0.07722(9) 0.0515(5) Uani 1 1 d . .
O5 O 0.46707(6) 0.4354(2) 0.09539(10) 0.0647(6) Uani 1 1 d . .
C1 C 0.35425(8) 0.7930(3) 0.08524(13) 0.0382(6) Uani 1 1 d . .
C2 C 0.36101(8) 0.8566(3) 0.15099(13) 0.0410(6) Uani 1 1 d . .
C3 C 0.40314(9) 0.9348(3) 0.17767(14) 0.0535(7) Uani 1 1 d . .
H3A H 0.4077 0.9815 0.2214 0.064 Uiso 1 1 calc R U
C4 C 0.43812(10) 0.9420(4) 0.13785(16) 0.0658(9) Uani 1 1 d . .
H4A H 0.4662 0.9963 0.1551 0.079 Uiso 1 1 calc R U
C5 C 0.43293(9) 0.8719(3) 0.07355(16) 0.0566(8) Uani 1 1 d . .
H5 H 0.4574 0.8757 0.0483 0.068 Uiso 1 1 calc R U
C6 C 0.39047(8) 0.7957(3) 0.04740(13) 0.0416(6) Uani 1 1 d . .
C7 C 0.30638(8) 0.7312(3) 0.05218(13) 0.0434(6) Uani 1 1 d . .
H7A H 0.2870 0.8186 0.0290 0.052 Uiso 1 1 calc R U
C8 C 0.28944(8) 0.7307(3) 0.16901(13) 0.0406(6) Uani 1 1 d . .
C9 C 0.34426(8) 0.6248(3) -0.03727(13) 0.0387(6) Uani 1 1 d . .
C10 C 0.34938(8) 0.2657(3) 0.08532(13) 0.0374(6) Uani 1 1 d . .
C11 C 0.31308(8) 0.2505(3) 0.12602(13) 0.0405(6) Uani 1 1 d . .
C12 C 0.32020(10) 0.3278(3) 0.18905(14) 0.0561(7) Uani 1 1 d . .
H12 H 0.2970 0.3191 0.2163 0.067 Uiso 1 1 calc R U
C13 C 0.36043(10) 0.4178(4) 0.21344(15) 0.0666(9) Uani 1 1 d . .
H13 H 0.3634 0.4705 0.2557 0.080 Uiso 1 1 calc R U
C14 C 0.39559(10) 0.4293(3) 0.17576(14) 0.0590(8) Uani 1 1 d . .
H14 H 0.4229 0.4878 0.1929 0.071 Uiso 1 1 calc R U
C15 C 0.39107(9) 0.3533(3) 0.11098(14) 0.0447(6) Uani 1 1 d . .
C16 C 0.42881(9) 0.3662(3) 0.07150(14) 0.0456(6) Uani 1 1 d . .
C17 C 0.41962(9) 0.2979(3) 0.00270(14) 0.0431(6) Uani 1 1 d . .
C18 C 0.45181(9) 0.3209(3) -0.04204(15) 0.0538(7) Uani 1 1 d . .
H18 H 0.4802 0.3750 -0.0261 0.065 Uiso 1 1 calc R U
C19 C 0.44263(10) 0.2661(3) -0.10828(16) 0.0608(8) Uani 1 1 d . .
H19 H 0.4640 0.2844 -0.1378 0.073 Uiso 1 1 calc R U
C20 C 0.40053(9) 0.1820(3) -0.13127(14) 0.0518(7) Uani 1 1 d . .
H20 H 0.3943 0.1455 -0.1768 0.062 Uiso 1 1 calc R U
C21 C 0.36783(8) 0.1505(3) -0.08998(13) 0.0415(6) Uani 1 1 d . .
C22 C 0.37670(8) 0.2129(3) -0.02131(13) 0.0382(6) Uani 1 1 d . .
C23 C 0.26813(8) 0.1539(3) 0.10398(13) 0.0381(6) Uani 1 1 d . .
C24 C 0.32486(8) 0.0515(3) -0.11899(13) 0.0418(6) Uani 1 1 d . .
C26 C 0.44375(14) 0.7978(4) 0.8429(2) 0.1111(14) Uani 1 1 d D .
H26A H 0.4632 0.8824 0.8655 0.167 Uiso 1 1 calc R U
H26B H 0.4118 0.8357 0.8268 0.167 Uiso 1 1 calc R U
H26C H 0.4568 0.7606 0.8042 0.167 Uiso 1 1 calc R U
O6 O 0.44293(8) 0.6774(3) 0.88840(13) 0.0833(7) Uani 1 1 d D .
H6 H 0.4744(7) 0.668(4) 0.9048(17) 0.125 Uiso 1 1 d D U

loop_
_atom_site_aniso_label
_atom_site_aniso_U_11
_atom_site_aniso_U_22
_atom_site_aniso_U_33
_atom_site_aniso_U_23
_atom_site_aniso_U_13
_atom_site_aniso_U_12
N1 0.0396(12) 0.0505(14) 0.0454(14) -0.0146(11) 0.0153(11) -0.0091(10)
N2 0.0380(12) 0.0480(13) 0.0406(13) -0.0065(10) 0.0144(10) -0.0127(10)
N3 0.0360(11) 0.0388(12) 0.0422(13) -0.0063(9) 0.0136(10) -0.0049(10)
N4 0.0364(13) 0.0583(15) 0.0513(15) -0.0070(11) 0.0214(12) -0.0093(11)
N5 0.0480(14) 0.0691(16) 0.0419(15) -0.0102(12) 0.0186(12) -0.0146(12)
N6 0.0466(15) 0.0605(15) 0.0511(15) -0.0104(12) 0.0253(12) -0.0069(13)
N7 0.0339(12) 0.0391(12) 0.0447(14) -0.0007(10) 0.0107(10) -0.0053(10)
O1 0.0465(10) 0.0531(11) 0.0555(12) -0.0153(9) 0.0237(9) -0.0138(9)
O2 0.0459(10) 0.0704(13) 0.0489(11) -0.0090(9) 0.0230(9) -0.0134(9)
O3 0.0593(12) 0.0639(12) 0.0401(11) -0.0038(9) 0.0173(9) -0.0131(9)
O4 0.0515(11) 0.0604(12) 0.0459(11) -0.0040(9) 0.0176(9) -0.0211(9)
O5 0.0390(11) 0.0795(14) 0.0759(14) -0.0152(11) 0.0117(10) -0.0191(10)
C1 0.0308(13) 0.0385(14) 0.0468(16) -0.0027(11) 0.0109(12) -0.0045(11)
C2 0.0361(14) 0.0418(15) 0.0459(16) -0.0010(12) 0.0099(12) -0.0018(11)
C3 0.0483(16) 0.0608(18) 0.0496(17) -0.0115(13) 0.0045(14) -0.0151(14)
C4 0.0461(17) 0.084(2) 0.067(2) -0.0129(17) 0.0098(16) -0.0309(16)
C5 0.0378(15) 0.0701(19) 0.065(2) -0.0049(16) 0.0179(14) -0.0131(14)
C6 0.0338(14) 0.0424(15) 0.0490(17) -0.0015(12) 0.0090(12) -0.0012(11)
C7 0.0385(14) 0.0466(16) 0.0472(16) -0.0033(12) 0.0136(12) -0.0045(12)
C8 0.0366(14) 0.0462(16) 0.0403(16) -0.0035(12) 0.0105(12) 0.0010(12)
C9 0.0355(14) 0.0407(14) 0.0412(15) 0.0020(12) 0.0109(12) 0.0021(12)
C10 0.0373(14) 0.0370(14) 0.0382(15) 0.0027(11) 0.0077(12) -0.0021(11)
C11 0.0411(15) 0.0385(15) 0.0436(16) 0.0036(11) 0.0124(12) -0.0017(11)
C12 0.0558(18) 0.0679(19) 0.0493(18) -0.0090(14) 0.0221(15) -0.0147(15)
C13 0.067(2) 0.086(2) 0.0486(18) -0.0183(15) 0.0169(16) -0.0219(17)
C14 0.0551(17) 0.069(2) 0.0514(18) -0.0128(15) 0.0072(15) -0.0217(15)
C15 0.0385(14) 0.0466(15) 0.0493(17) -0.0013(12) 0.0089(13) -0.0051(12)
C16 0.0350(14) 0.0453(15) 0.0568(18) -0.0010(13) 0.0093(13) -0.0059(12)
C17 0.0372(14) 0.0417(15) 0.0535(17) 0.0017(12) 0.0167(13) -0.0027(12)
C18 0.0372(15) 0.0599(18) 0.067(2) -0.0038(14) 0.0160(14) -0.0115(13)
C19 0.0513(18) 0.072(2) 0.067(2) -0.0082(16) 0.0334(16) -0.0142(15)
C20 0.0485(16) 0.0606(18) 0.0505(17) -0.0042(13) 0.0205(14) -0.0087(14)
C21 0.0394(14) 0.0406(15) 0.0476(16) 0.0026(11) 0.0164(13) -0.0016(11)
C22 0.0326(13) 0.0372(14) 0.0473(16) 0.0054(11) 0.0142(12) -0.0011(11)
C23 0.0391(14) 0.0377(14) 0.0404(15) -0.0004(11) 0.0153(12) 0.0000(11)
C24 0.0423(15) 0.0435(15) 0.0425(17) 0.0015(12) 0.0152(13) -0.0010(12)
C26 0.102(3) 0.085(3) 0.153(4) 0.041(3) 0.043(3) -0.003(2)
O6 0.0610(13) 0.1105(18) 0.0872(17) 0.0286(14) 0.0367(13) 0.0153(13)

loop_
_atom_type_symbol
_atom_type_description
_atom_type_scat_dispersion_real
_atom_type_scat_dispersion_imag
_atom_type_scat_source
C C 0.0033 0.0016 'International Tables Vol C Tables 4.2.6.8 and 6.1.1.4'
H H 0.0000 0.0000 'International Tables Vol C Tables 4.2.6.8 and 6.1.1.4'
N N 0.0061 0.0033 'International Tables Vol C Tables 4.2.6.8 and 6.1.1.4'
O O 0.0106 0.0060 'International Tables Vol C Tables 4.2.6.8 and 6.1.1.4'

loop_
_geom_angle_atom_site_label_1
_geom_angle_atom_site_label_2
_geom_angle_atom_site_label_3
_geom_angle
C8 N1 C2 120.7(2)
C8 N1 H1 115.4(18)
C2 N1 H1 123.1(18)
C8 N2 C7 121.2(2)
C8 N2 H2 117.9(16)
C7 N2 H2 119.2(16)
C9 N3 C7 120.1(2)
C9 N3 H3 114.6(15)
C7 N3 H3 120.8(15)
C9 N4 C6 121.8(2)
C9 N4 H4 123.3(18)
C6 N4 H4 113.7(18)
C8 N5 H5A 125(2)
C8 N5 H5B 120.8(16)
H5A N5 H5B 111(3)
C9 N6 H6A 119.8(19)
C9 N6 H6B 116.5(17)
H6A N6 H6B 121(3)
C22 N7 C10 123.7(2)
C22 N7 H7 117.2(17)
C10 N7 H7 119.0(17)
C2 C1 C6 120.7(2)
C2 C1 C7 119.9(2)
C6 C1 C7 119.2(2)
C1 C2 C3 119.9(2)
C1 C2 N1 117.7(2)
C3 C2 N1 122.4(2)
C4 C3 C2 118.4(3)
C4 C3 H3A 120.8
C2 C3 H3A 120.8
C5 C4 C3 122.4(3)
C5 C4 H4A 118.8
C3 C4 H4A 118.8
C4 C5 C6 118.4(2)
C4 C5 H5 120.8
C6 C5 H5 120.8
C1 C6 C5 120.0(2)
C1 C6 N4 117.6(2)
C5 C6 N4 122.4(2)
N3 C7 N2 110.41(19)
N3 C7 C1 110.26(19)
N2 C7 C1 108.7(2)
N3 C7 H7A 109.1
N2 C7 H7A 109.1
C1 C7 H7A 109.1
N5 C8 N2 120.1(2)
N5 C8 N1 119.4(2)
N2 C8 N1 120.5(2)
N6 C9 N3 120.4(2)
N6 C9 N4 119.0(2)
N3 C9 N4 120.5(2)
N7 C10 C15 119.1(2)
N7 C10 C11 121.0(2)
C15 C10 C11 119.9(2)
C12 C11 C10 117.4(2)
C12 C11 C23 119.0(2)
C10 C11 C23 123.6(2)
C11 C12 C13 122.8(2)
C11 C12 H12 118.6
C13 C12 H12 118.6
C14 C13 C12 120.0(3)
C14 C13 H13 120.0
C12 C13 H13 120.0
C13 C14 C15 120.5(3)
C13 C14 H14 119.7
C15 C14 H14 119.7
C14 C15 C10 119.3(2)
C14 C15 C16 120.0(2)
C10 C15 C16 120.7(2)
O5 C16 C15 121.4(2)
O5 C16 C17 121.9(2)
C15 C16 C17 116.7(2)
C18 C17 C22 119.2(2)
C18 C17 C16 120.4(2)
C22 C17 C16 120.3(2)
C19 C18 C17 121.5(3)
C19 C18 H18 119.2
C17 C18 H18 119.2
C18 C19 C20 118.8(2)
C18 C19 H19 120.6
C20 C19 H19 120.6
C21 C20 C19 123.2(3)
C21 C20 H20 118.4
C19 C20 H20 118.4
C20 C21 C22 117.9(2)
C20 C21 C24 118.7(2)
C22 C21 C24 123.4(2)
N7 C22 C17 119.2(2)
N7 C22 C21 121.5(2)
C17 C22 C21 119.3(2)
O2 C23 O1 123.6(2)
O2 C23 C11 118.8(2)
O1 C23 C11 117.7(2)
O4 C24 O3 123.9(2)
O4 C24 C21 117.9(2)
O3 C24 C21 118.2(2)
O6 C26 H26A 109.5
O6 C26 H26B 109.5
H26A C26 H26B 109.5
O6 C26 H26C 109.5
H26A C26 H26C 109.5
H26B C26 H26C 109.5
C26 O6 H6 99.5(19)

loop_
_geom_bond_atom_site_label_1
_geom_bond_atom_site_label_2
_geom_bond_distance
N1 C8 1.342(3)
N1 C2 1.402(3)
N1 H1 0.85(3)
N2 C8 1.330(3)
N2 C7 1.459(3)
N2 H2 0.90(2)
N3 C9 1.321(3)
N3 C7 1.450(3)
N3 H3 0.95(3)
N4 C9 1.343(3)
N4 C6 1.401(3)
N4 H4 0.86(3)
N5 C8 1.316(3)
N5 H5A 0.87(3)
N5 H5B 1.01(3)
N6 C9 1.316(3)
N6 H6A 0.828(16)
N6 H6B 0.97(3)
N7 C22 1.362(3)
N7 C10 1.368(3)
N7 H7 0.86(2)
O1 C23 1.258(3)
O2 C23 1.247(3)
O3 C24 1.259(3)
O4 C24 1.258(3)
O5 C16 1.248(3)
C1 C2 1.377(3)
C1 C6 1.381(3)
C1 C7 1.490(3)
C2 C3 1.384(3)
C3 C4 1.379(3)
C3 H3A 0.9300
C4 C5 1.376(4)
C4 H4A 0.9300
C5 C6 1.381(3)
C5 H5 0.9300
C7 H7A 0.9800
C10 C15 1.410(3)
C10 C11 1.427(3)
C11 C12 1.379(3)
C11 C23 1.511(3)
C12 C13 1.383(4)
C12 H12 0.9300
C13 C14 1.356(4)
C13 H13 0.9300
C14 C15 1.408(4)
C14 H14 0.9300
C15 C16 1.444(3)
C16 C17 1.445(4)
C17 C18 1.398(3)
C17 C22 1.420(3)
C18 C19 1.358(4)
C18 H18 0.9300
C19 C20 1.394(4)
C19 H19 0.9300
C20 C21 1.371(3)
C20 H20 0.9300
C21 C22 1.424(3)
C21 C24 1.503(3)
C26 O6 1.355(4)
C26 H26A 0.9600
C26 H26B 0.9600
C26 H26C 0.9600
O6 H6 0.899(18)

loop_
_geom_hbond_atom_site_label_D
_geom_hbond_atom_site_label_H
_geom_hbond_atom_site_label_A
_geom_hbond_distance_DH
_geom_hbond_distance_HA
_geom_hbond_distance_DA
_geom_hbond_angle_DHA
_geom_hbond_site_symmetry_A
N1 H1 O3 0.85(3) 1.97(3) 2.814(3) 171(3) 6_566
N2 H2 O4 0.90(2) 1.84(3) 2.717(3) 164(2) 7
N3 H3 O1 0.95(3) 1.74(3) 2.694(3) 176(2) 7
N4 H4 O6 0.86(3) 1.97(3) 2.787(3) 157(3) 1_554
N5 H5A O2 0.87(3) 2.06(3) 2.861(3) 152(3) 4
N5 H5B O3 1.01(3) 1.83(3) 2.835(3) 169(2) 7
N6 H6B O2 0.97(3) 1.84(3) 2.799(3) 169(3) 7
N7 H7 O1 0.86(2) 1.99(2) 2.648(3) 133(2) .
N7 H7 O4 0.86(2) 2.03(2) 2.688(3) 132(2) .
O6 H6 O5 0.899(18) 1.88(2) 2.698(3) 150(4) 5_666

loop_
_geom_torsion_atom_site_label_1
_geom_torsion_atom_site_label_2
_geom_torsion_atom_site_label_3
_geom_torsion_atom_site_label_4
_geom_torsion
C6 C1 C2 C3 5.0(4)
C7 C1 C2 C3 -170.5(2)
C6 C1 C2 N1 -174.2(2)
C7 C1 C2 N1 10.3(3)
C8 N1 C2 C1 14.9(4)
C8 N1 C2 C3 -164.3(2)
C1 C2 C3 C4 -2.2(4)
N1 C2 C3 C4 177.0(2)
C2 C3 C4 C5 -1.3(5)
C3 C4 C5 C6 1.9(5)
C2 C1 C6 C5 -4.3(4)
C7 C1 C6 C5 171.2(2)
C2 C1 C6 N4 175.9(2)
C7 C1 C6 N4 -8.6(3)
C4 C5 C6 C1 0.8(4)
C4 C5 C6 N4 -179.3(3)
C9 N4 C6 C1 -11.1(4)
C9 N4 C6 C5 169.1(2)
C9 N3 C7 N2 -157.1(2)
C9 N3 C7 C1 -37.0(3)
C8 N2 C7 N3 155.8(2)
C8 N2 C7 C1 34.7(3)
C2 C1 C7 N3 -153.9(2)
C6 C1 C7 N3 30.6(3)
C2 C1 C7 N2 -32.7(3)
C6 C1 C7 N2 151.7(2)
C7 N2 C8 N5 167.1(2)
C7 N2 C8 N1 -13.3(4)
C2 N1 C8 N5 165.7(2)
C2 N1 C8 N2 -13.9(4)
C7 N3 C9 N6 -159.8(2)
C7 N3 C9 N4 20.6(4)
C6 N4 C9 N6 -174.1(2)
C6 N4 C9 N3 5.5(4)
C22 N7 C10 C15 -3.1(4)
C22 N7 C10 C11 176.8(2)
N7 C10 C11 C12 -178.1(2)
C15 C10 C11 C12 1.8(3)
N7 C10 C11 C23 2.5(4)
C15 C10 C11 C23 -177.6(2)
C10 C11 C12 C13 0.1(4)
C23 C11 C12 C13 179.6(3)
C11 C12 C13 C14 -1.8(5)
C12 C13 C14 C15 1.5(5)
C13 C14 C15 C10 0.4(4)
C13 C14 C15 C16 -179.9(3)
N7 C10 C15 C14 177.8(2)
C11 C10 C15 C14 -2.1(4)
N7 C10 C15 C16 -1.9(4)
C11 C10 C15 C16 178.2(2)
C14 C15 C16 O5 4.6(4)
C10 C15 C16 O5 -175.7(2)
C14 C15 C16 C17 -174.2(2)
C10 C15 C16 C17 5.5(4)
O5 C16 C17 C18 -6.2(4)
C15 C16 C17 C18 172.5(2)
O5 C16 C17 C22 176.7(2)
C15 C16 C17 C22 -4.5(4)
C22 C17 C18 C19 1.1(4)
C16 C17 C18 C19 -176.0(3)
C17 C18 C19 C20 -1.5(4)
C18 C19 C20 C21 -0.5(5)
C19 C20 C21 C22 2.7(4)
C19 C20 C21 C24 -176.9(2)
C10 N7 C22 C17 4.1(4)
C10 N7 C22 C21 -174.2(2)
C18 C17 C22 N7 -177.2(2)
C16 C17 C22 N7 -0.1(4)
C18 C17 C22 C21 1.1(4)
C16 C17 C22 C21 178.2(2)
C20 C21 C22 N7 175.4(2)
C24 C21 C22 N7 -5.1(4)
C20 C21 C22 C17 -2.9(3)
C24 C21 C22 C17 176.6(2)
C12 C11 C23 O2 2.0(3)
C10 C11 C23 O2 -178.6(2)
C12 C11 C23 O1 -177.6(2)
C10 C11 C23 O1 1.8(3)
C20 C21 C24 O4 165.9(2)
C22 C21 C24 O4 -13.6(4)
C20 C21 C24 O3 -12.5(4)
C22 C21 C24 O3 167.9(2)
